data_7122963
loop_
_publ_author_name
'Szynkiewicz, Natalia'
'Ponikiewski, \/Lukasz'
'Grubba, Rafa\/l'

_publ_section_title
;
 Diphosphination of CO2 and CS2 mediated by frustrated Lewis pairs -
 catalytic route to phosphanyl derivatives of formic and dithioformic acid
;
_journal_name_full 'Chemical Communications'
_journal_paper_doi 10.1039/C9CC00621D
_journal_year 2019
_chemical_absolute_configuration unk
_chemical_formula_moiety 'C21 H46 N2 P2 S2'
_chemical_formula_sum 'C21 H46 N2 P2 S2'
_chemical_formula_weight 452.66
_chemical_properties_physical Air-sensitive,Moisture-sensitive,Oxygen-sensitive
_space_group_IT_number 4
_symmetry_cell_setting monoclinic
_symmetry_Int_Tables_number 4
_symmetry_space_group_name_Hall 'P 2yb'
_symmetry_space_group_name_H-M 'P 1 21 1'
_atom_sites_solution_hydrogens geom
_audit_update_record
;
2018-09-12 deposited with the CCDC.
2019-02-11 downloaded from the CCDC.
;
_cell_angle_alpha 90
_cell_angle_beta 113.193(3)
_cell_angle_gamma 90
_cell_formula_units_Z 2
_cell_length_a 10.7173(5)
_cell_length_b 10.5593(6)
_cell_length_c 12.6782(6)
_cell_measurement_reflns_used 7958
_cell_measurement_temperature 120(2)
_cell_measurement_theta_max 29.50
_cell_measurement_theta_min 2.6
_cell_measurement_wavelength 0.71073
_cell_volume 1318.80(12)
_computing_cell_refinement 'X-Area Recipe 1.33.0.0 (STOE, 2015)'
_computing_data_collection 'X-Area WinXpose 2.0.22.0 (STOE, 2016)'
_computing_data_reduction 'STOE X-Area'
_computing_molecular_graphics 'Ortep for Windows (Farrugia, 2012)'
_computing_publication_material 'WinGX publication routines (Farrugia, 2012)'
_computing_structure_refinement 'SHELXL-2018/1 (Sheldrick, 2018)'
_diffrn_ambient_temperature 120(2)
_diffrn_detector 'image plate (34 cm diameter)'
_diffrn_detector_area_resol_mean 6.67
_diffrn_detector_type 'STOE Imaging Plate'
_diffrn_measured_fraction_theta_full 0.999
_diffrn_measured_fraction_theta_max 0.999
_diffrn_measurement_details ' 220 frames, detector distance = 100 mm'
_diffrn_measurement_device '2-circle diffractometer'
_diffrn_measurement_device_type 'STOE IPDS 2T'
_diffrn_measurement_method 'rotation method, \w scans'
_diffrn_radiation_collimation '0.6 mm diameter'
_diffrn_radiation_monochromator 'parabolic x-ray mirror'
_diffrn_radiation_polarisn_norm 270
_diffrn_radiation_probe x-ray
_diffrn_radiation_type MoK\a
_diffrn_radiation_wavelength 0.71073
_diffrn_reflns_av_R_equivalents 0.0658
_diffrn_reflns_av_unetI/netI 0.0949
_diffrn_reflns_Laue_measured_fraction_full 0.999
_diffrn_reflns_Laue_measured_fraction_max 0.999
_diffrn_reflns_limit_h_max 14
_diffrn_reflns_limit_h_min -13
_diffrn_reflns_limit_k_max 13
_diffrn_reflns_limit_k_min -13
_diffrn_reflns_limit_l_max 16
_diffrn_reflns_limit_l_min -16
_diffrn_reflns_number 12767
_diffrn_reflns_point_group_measured_fraction_full 0.993
_diffrn_reflns_point_group_measured_fraction_max 0.995
_diffrn_reflns_theta_full 25.242
_diffrn_reflns_theta_max 27.995
_diffrn_reflns_theta_min 2.603
_diffrn_source 'GeniX Mo, 0.05 x 0.05 mm2 microfocus'
_diffrn_source_current 1.000
_diffrn_source_power 0.050
_diffrn_source_voltage 50
_exptl_absorpt_coefficient_mu 0.333
_exptl_absorpt_correction_type none
_exptl_crystal_colour red
_exptl_crystal_density_diffrn 1.14
_exptl_crystal_density_method 'not measured'
_exptl_crystal_description block
_exptl_crystal_F_000 496
_exptl_crystal_size_max 0.22
_exptl_crystal_size_mid 0.21
_exptl_crystal_size_min 0.17
_refine_diff_density_max 0.423
_refine_diff_density_min -0.263
_refine_diff_density_rms 0.073
_refine_ls_abs_structure_details
;
 Flack x determined using 1760 quotients [(I+)-(I-)]/[(I+)+(I-)]
 (Parsons, Flack and Wagner, Acta Cryst. B69 (2013) 249-259).
;
_refine_ls_abs_structure_Flack -0.11(9)
_refine_ls_extinction_method none
_refine_ls_goodness_of_fit_ref 0.968
_refine_ls_hydrogen_treatment constr
_refine_ls_matrix_type full
_refine_ls_number_constraints 0
_refine_ls_number_parameters 244
_refine_ls_number_reflns 6331
_refine_ls_number_restraints 1
_refine_ls_restrained_S_all 0.968
_refine_ls_R_factor_all 0.0674
_refine_ls_R_factor_gt 0.0443
_refine_ls_shift/su_max 0
_refine_ls_shift/su_mean 0
_refine_ls_structure_factor_coef Fsqd
_refine_ls_weighting_details 'w=1/[\s^2^(Fo^2^)+(0.0518P)^2^] where P=(Fo^2^+2Fc^2^)/3'
_refine_ls_weighting_scheme calc
_refine_ls_wR_factor_gt 0.0922
_refine_ls_wR_factor_ref 0.1018
_reflns_Friedel_coverage 0.89
_reflns_Friedel_fraction_full 0.988
_reflns_Friedel_fraction_max 0.99
_reflns_number_gt 4781
_reflns_number_total 6331
_reflns_threshold_expression 'I > 2\s(I)'
_cod_data_source_file c9cc00621d2.cif
_cod_data_source_block 'global_CCDC1'
_cod_original_sg_symbol_H-M 'P 21'
_cod_database_code 7122963
_shelx_estimated_absorpt_t_min 0.93
_shelx_estimated_absorpt_t_max 0.946

loop_
_symmetry_equiv_pos_as_xyz
'x, y, z'
'-x, y+1/2, -z'

loop_
_atom_site_label
_atom_site_type_symbol
_atom_site_fract_x
_atom_site_fract_y
_atom_site_fract_z
_atom_site_U_iso_or_equiv
_atom_site_adp_type
_atom_site_occupancy
_atom_site_site_symmetry_order
_atom_site_calc_flag
_atom_site_refinement_flags_posn
_atom_site_refinement_flags_adp
C1 C 0.0560(4) 0.5299(4) 0.1618(3) 0.0206(9) Uani 1 1 d . .
C2 C 0.1844(5) 0.5919(5) 0.1579(4) 0.0281(10) Uani 1 1 d . .
H2A H 0.251145 0.526104 0.163164 0.042 Uiso 1 1 calc R U
H2B H 0.160442 0.638252 0.085619 0.042 Uiso 1 1 calc R U
H2C H 0.223291 0.650651 0.222482 0.042 Uiso 1 1 calc R U
C3 C -0.0468(5) 0.6333(5) 0.1535(4) 0.0331(11) Uani 1 1 d . .
H3A H -0.010161 0.688057 0.221262 0.05 Uiso 1 1 calc R U
H3B H -0.064758 0.683844 0.084252 0.05 Uiso 1 1 calc R U
H3C H -0.131442 0.594392 0.14979 0.05 Uiso 1 1 calc R U
C4 C -0.0006(5) 0.4433(5) 0.0557(3) 0.0328(12) Uani 1 1 d . .
H4A H 0.065803 0.377097 0.061491 0.049 Uiso 1 1 calc R U
H4B H -0.085242 0.404161 0.051835 0.049 Uiso 1 1 calc R U
H4C H -0.018558 0.493613 -0.013703 0.049 Uiso 1 1 calc R U
C5 C -0.0343(4) 0.3755(4) 0.3294(3) 0.0208(9) Uani 1 1 d . .
C6 C -0.1528(5) 0.3340(5) 0.2210(4) 0.0339(12) Uani 1 1 d . .
H6A H -0.12254 0.267558 0.182509 0.051 Uiso 1 1 calc R U
H6B H -0.225898 0.301021 0.241409 0.051 Uiso 1 1 calc R U
H6C H -0.186346 0.406594 0.169386 0.051 Uiso 1 1 calc R U
C7 C -0.0802(5) 0.4789(5) 0.3902(4) 0.0283(10) Uani 1 1 d . .
H7A H -0.003375 0.505107 0.45979 0.042 Uiso 1 1 calc R U
H7B H -0.113543 0.551876 0.338921 0.042 Uiso 1 1 calc R U
H7C H -0.153095 0.446303 0.410944 0.042 Uiso 1 1 calc R U
C8 C 0.0124(5) 0.2595(4) 0.4079(4) 0.0300(11) Uani 1 1 d . .
H8A H 0.08886 0.283048 0.478747 0.045 Uiso 1 1 calc R U
H8B H -0.062738 0.228619 0.426615 0.045 Uiso 1 1 calc R U
H8C H 0.040861 0.19255 0.368634 0.045 Uiso 1 1 calc R U
C9 C 0.2136(4) 0.5228(4) 0.4154(3) 0.0162(8) Uani 1 1 d . .
C10 C 0.2978(4) 0.4159(4) 0.8273(3) 0.0195(8) Uani 1 1 d . .
H10 H 0.310207 0.332895 0.868212 0.023 Uiso 1 1 calc R U
C11 C 0.1519(4) 0.4210(5) 0.7410(4) 0.0280(9) Uani 1 1 d . .
H11A H 0.09068 0.418109 0.781459 0.042 Uiso 1 1 calc R U
H11B H 0.136904 0.499693 0.696717 0.042 Uiso 1 1 calc R U
H11C H 0.13378 0.348386 0.688851 0.042 Uiso 1 1 calc R U
C12 C 0.3263(5) 0.5192(4) 0.9173(4) 0.0299(11) Uani 1 1 d . .
H12A H 0.259316 0.514411 0.951976 0.045 Uiso 1 1 calc R U
H12B H 0.4176 0.507704 0.976819 0.045 Uiso 1 1 calc R U
H12C H 0.320347 0.602228 0.880999 0.045 Uiso 1 1 calc R U
C13 C 0.4935(4) 0.3145(4) 0.7987(3) 0.0176(9) Uani 1 1 d . .
H13 H 0.549428 0.328191 0.752533 0.021 Uiso 1 1 calc R U
C14 C 0.4250(5) 0.1858(4) 0.7635(4) 0.0275(10) Uani 1 1 d . .
H14A H 0.494395 0.119447 0.783199 0.041 Uiso 1 1 calc R U
H14B H 0.36531 0.170344 0.804068 0.041 Uiso 1 1 calc R U
H14C H 0.371354 0.18506 0.680537 0.041 Uiso 1 1 calc R U
C15 C 0.5909(5) 0.3167(5) 0.9242(3) 0.0265(10) Uani 1 1 d . .
H15A H 0.654166 0.245457 0.939743 0.04 Uiso 1 1 calc R U
H15B H 0.64181 0.396443 0.94088 0.04 Uiso 1 1 calc R U
H15C H 0.539328 0.30976 0.972944 0.04 Uiso 1 1 calc R U
C16 C 0.5898(4) 0.7048(4) 0.7391(3) 0.0185(9) Uani 1 1 d . .
H16 H 0.678493 0.717473 0.731751 0.022 Uiso 1 1 calc R U
C17 C 0.4983(5) 0.8124(4) 0.6752(4) 0.0260(10) Uani 1 1 d . .
H17A H 0.537477 0.892971 0.711581 0.039 Uiso 1 1 calc R U
H17B H 0.489519 0.812615 0.595288 0.039 Uiso 1 1 calc R U
H17C H 0.408497 0.801421 0.677324 0.039 Uiso 1 1 calc R U
C18 C 0.6188(6) 0.7091(5) 0.8663(4) 0.0362(13) Uani 1 1 d . .
H18A H 0.652351 0.793392 0.896532 0.054 Uiso 1 1 calc R U
H18B H 0.535263 0.691138 0.877626 0.054 Uiso 1 1 calc R U
H18C H 0.687651 0.645468 0.906769 0.054 Uiso 1 1 calc R U
C19 C 0.6255(4) 0.5081(4) 0.6433(3) 0.0157(8) Uani 1 1 d . .
H19 H 0.582013 0.423674 0.617215 0.019 Uiso 1 1 calc R U
C20 C 0.6302(5) 0.5742(4) 0.5379(4) 0.0245(10) Uani 1 1 d . .
H20A H 0.688309 0.525893 0.509162 0.037 Uiso 1 1 calc R U
H20B H 0.538231 0.579277 0.478113 0.037 Uiso 1 1 calc R U
H20C H 0.666955 0.659756 0.558866 0.037 Uiso 1 1 calc R U
C21 C 0.7668(4) 0.4831(4) 0.7338(4) 0.0254(10) Uani 1 1 d . .
H21A H 0.820413 0.436976 0.69909 0.038 Uiso 1 1 calc R U
H21B H 0.811213 0.563846 0.764707 0.038 Uiso 1 1 calc R U
H21C H 0.759795 0.432331 0.795955 0.038 Uiso 1 1 calc R U
N1 N 0.3973(3) 0.4198(3) 0.7725(2) 0.0148(6) Uani 1 1 d . .
N2 N 0.5385(3) 0.5778(3) 0.6900(3) 0.0149(7) Uani 1 1 d . .
P1 P 0.11482(10) 0.42215(11) 0.29083(8) 0.0149(2) Uani 1 1 d . .
P2 P 0.38307(10) 0.53846(9) 0.68019(8) 0.0128(2) Uani 1 1 d . .
S1 S 0.31361(9) 0.42283(9) 0.52389(7) 0.0158(2) Uani 1 1 d . .
S2 S 0.21485(12) 0.67749(10) 0.42762(9) 0.0236(3) Uani 1 1 d . .

loop_
_atom_site_aniso_label
_atom_site_aniso_U_11
_atom_site_aniso_U_22
_atom_site_aniso_U_33
_atom_site_aniso_U_23
_atom_site_aniso_U_13
_atom_site_aniso_U_12
C1 0.017(2) 0.028(2) 0.0138(18) -0.0006(18) 0.0030(16) 0.002(2)
C2 0.032(3) 0.034(3) 0.020(2) 0.0005(19) 0.013(2) -0.006(2)
C3 0.030(3) 0.041(3) 0.023(2) 0.011(2) 0.006(2) 0.013(2)
C4 0.033(3) 0.049(3) 0.014(2) -0.004(2) 0.0066(19) -0.007(2)
C5 0.015(2) 0.028(2) 0.020(2) -0.0030(17) 0.0085(18) -0.0066(18)
C6 0.019(2) 0.052(3) 0.029(3) -0.011(2) 0.008(2) -0.016(2)
C7 0.021(2) 0.040(3) 0.030(2) -0.009(2) 0.017(2) -0.003(2)
C8 0.033(3) 0.026(2) 0.033(3) -0.001(2) 0.015(2) -0.012(2)
C9 0.0153(19) 0.021(2) 0.0122(17) 0.0005(16) 0.0053(15) -0.0009(18)
C10 0.024(2) 0.0167(18) 0.0235(19) 0.0034(19) 0.0154(17) 0.001(2)
C11 0.020(2) 0.031(2) 0.036(2) 0.006(2) 0.0137(18) 0.001(2)
C12 0.045(3) 0.025(2) 0.032(2) -0.001(2) 0.028(2) 0.000(2)
C13 0.021(2) 0.018(2) 0.0153(19) 0.0043(16) 0.0086(17) 0.0052(18)
C14 0.037(3) 0.019(2) 0.030(2) -0.0008(19) 0.018(2) 0.003(2)
C15 0.025(2) 0.031(2) 0.019(2) 0.0098(19) 0.0046(19) 0.008(2)
C16 0.019(2) 0.014(2) 0.020(2) -0.0045(15) 0.0050(17) -0.0056(17)
C17 0.023(2) 0.015(2) 0.038(3) -0.0035(19) 0.010(2) -0.0046(19)
C18 0.050(3) 0.032(3) 0.024(2) -0.015(2) 0.012(2) -0.020(2)
C19 0.017(2) 0.0141(19) 0.0173(19) -0.0029(14) 0.0082(16) -0.0045(16)
C20 0.027(2) 0.027(2) 0.025(2) -0.0021(18) 0.016(2) -0.004(2)
C21 0.020(2) 0.024(2) 0.031(2) -0.0044(19) 0.010(2) 0.0004(19)
N1 0.0172(16) 0.0155(14) 0.0129(14) 0.0007(15) 0.0072(13) 0.0028(17)
N2 0.0174(17) 0.0137(15) 0.0153(16) -0.0024(13) 0.0081(14) -0.0011(14)
P1 0.0133(5) 0.0182(5) 0.0124(4) -0.0033(4) 0.0042(4) -0.0008(5)
P2 0.0139(5) 0.0123(5) 0.0114(4) 0.0004(4) 0.0042(4) -0.0001(4)
S1 0.0169(5) 0.0136(4) 0.0131(4) -0.0011(4) 0.0017(4) -0.0011(5)
S2 0.0330(6) 0.0147(5) 0.0184(5) 0.0002(4) 0.0051(5) -0.0004(5)

loop_
_atom_type_symbol
_atom_type_description
_atom_type_scat_dispersion_real
_atom_type_scat_dispersion_imag
_atom_type_scat_source
C C 0.0033 0.0016 'International Tables Vol C Tables 4.2.6.8 and 6.1.1.4'
H H 0 0 'International Tables Vol C Tables 4.2.6.8 and 6.1.1.4'
N N 0.0061 0.0033 'International Tables Vol C Tables 4.2.6.8 and 6.1.1.4'
P P 0.1023 0.0942 'International Tables Vol C Tables 4.2.6.8 and 6.1.1.4'
S S 0.1246 0.1234 'International Tables Vol C Tables 4.2.6.8 and 6.1.1.4'

loop_
_geom_angle_atom_site_label_1
_geom_angle_atom_site_label_2
_geom_angle_atom_site_label_3
_geom_angle
C3 C1 C4 109.8(4)
C3 C1 C2 108.9(4)
C4 C1 C2 105.9(3)
C3 C1 P1 118.5(3)
C4 C1 P1 106.4(3)
C2 C1 P1 106.6(3)
C1 C2 H2A 109.5
C1 C2 H2B 109.5
H2A C2 H2B 109.5
C1 C2 H2C 109.5
H2A C2 H2C 109.5
H2B C2 H2C 109.5
C1 C3 H3A 109.5
C1 C3 H3B 109.5
H3A C3 H3B 109.5
C1 C3 H3C 109.5
H3A C3 H3C 109.5
H3B C3 H3C 109.5
C1 C4 H4A 109.5
C1 C4 H4B 109.5
H4A C4 H4B 109.5
C1 C4 H4C 109.5
H4A C4 H4C 109.5
H4B C4 H4C 109.5
C6 C5 C7 110.0(4)
C6 C5 C8 107.4(4)
C7 C5 C8 109.4(4)
C6 C5 P1 109.1(3)
C7 C5 P1 114.4(3)
C8 C5 P1 106.3(3)
C5 C6 H6A 109.5
C5 C6 H6B 109.5
H6A C6 H6B 109.5
C5 C6 H6C 109.5
H6A C6 H6C 109.5
H6B C6 H6C 109.5
C5 C7 H7A 109.5
C5 C7 H7B 109.5
H7A C7 H7B 109.5
C5 C7 H7C 109.5
H7A C7 H7C 109.5
H7B C7 H7C 109.5
C5 C8 H8A 109.5
C5 C8 H8B 109.5
H8A C8 H8B 109.5
C5 C8 H8C 109.5
H8A C8 H8C 109.5
H8B C8 H8C 109.5
S2 C9 S1 123.6(2)
S2 C9 P1 129.3(2)
S1 C9 P1 107.1(2)
N1 C10 C11 112.8(3)
N1 C10 C12 111.2(3)
C11 C10 C12 111.2(4)
N1 C10 H10 107.1
C11 C10 H10 107.1
C12 C10 H10 107.1
C10 C11 H11A 109.5
C10 C11 H11B 109.5
H11A C11 H11B 109.5
C10 C11 H11C 109.5
H11A C11 H11C 109.5
H11B C11 H11C 109.5
C10 C12 H12A 109.5
C10 C12 H12B 109.5
H12A C12 H12B 109.5
C10 C12 H12C 109.5
H12A C12 H12C 109.5
H12B C12 H12C 109.5
N1 C13 C15 111.0(3)
N1 C13 C14 113.3(3)
C15 C13 C14 111.9(3)
N1 C13 H13 106.7
C15 C13 H13 106.7
C14 C13 H13 106.7
C13 C14 H14A 109.5
C13 C14 H14B 109.5
H14A C14 H14B 109.5
C13 C14 H14C 109.5
H14A C14 H14C 109.5
H14B C14 H14C 109.5
C13 C15 H15A 109.5
C13 C15 H15B 109.5
H15A C15 H15B 109.5
C13 C15 H15C 109.5
H15A C15 H15C 109.5
H15B C15 H15C 109.5
N2 C16 C17 113.5(3)
N2 C16 C18 111.0(3)
C17 C16 C18 111.4(4)
N2 C16 H16 106.8
C17 C16 H16 106.8
C18 C16 H16 106.8
C16 C17 H17A 109.5
C16 C17 H17B 109.5
H17A C17 H17B 109.5
C16 C17 H17C 109.5
H17A C17 H17C 109.5
H17B C17 H17C 109.5
C16 C18 H18A 109.5
C16 C18 H18B 109.5
H18A C18 H18B 109.5
C16 C18 H18C 109.5
H18A C18 H18C 109.5
H18B C18 H18C 109.5
N2 C19 C21 112.4(3)
N2 C19 C20 111.4(3)
C21 C19 C20 112.0(3)
N2 C19 H19 106.9
C21 C19 H19 106.9
C20 C19 H19 106.9
C19 C20 H20A 109.5
C19 C20 H20B 109.5
H20A C20 H20B 109.5
C19 C20 H20C 109.5
H20A C20 H20C 109.5
H20B C20 H20C 109.5
C19 C21 H21A 109.5
C19 C21 H21B 109.5
H21A C21 H21B 109.5
C19 C21 H21C 109.5
H21A C21 H21C 109.5
H21B C21 H21C 109.5
C13 N1 C10 116.3(3)
C13 N1 P2 126.0(2)
C10 N1 P2 117.5(3)
C19 N2 C16 115.3(3)
C19 N2 P2 127.7(3)
C16 N2 P2 116.5(3)
C9 P1 C1 106.10(19)
C9 P1 C5 100.64(17)
C1 P1 C5 110.49(18)
N2 P2 N1 108.61(16)
N2 P2 S1 100.30(12)
N1 P2 S1 96.86(12)
C9 S1 P2 105.18(14)

loop_
_geom_bond_atom_site_label_1
_geom_bond_atom_site_label_2
_geom_bond_distance
C1 C3 1.525(6)
C1 C4 1.539(6)
C1 C2 1.542(6)
C1 P1 1.885(4)
C2 H2A 0.98
C2 H2B 0.98
C2 H2C 0.98
C3 H3A 0.98
C3 H3B 0.98
C3 H3C 0.98
C4 H4A 0.98
C4 H4B 0.98
C4 H4C 0.98
C5 C6 1.523(6)
C5 C7 1.526(6)
C5 C8 1.533(6)
C5 P1 1.911(4)
C6 H6A 0.98
C6 H6B 0.98
C6 H6C 0.98
C7 H7A 0.98
C7 H7B 0.98
C7 H7C 0.98
C8 H8A 0.98
C8 H8B 0.98
C8 H8C 0.98
C9 S2 1.640(4)
C9 S1 1.730(4)
C9 P1 1.852(4)
C10 N1 1.485(4)
C10 C11 1.516(6)
C10 C12 1.520(6)
C10 H10 1
C11 H11A 0.98
C11 H11B 0.98
C11 H11C 0.98
C12 H12A 0.98
C12 H12B 0.98
C12 H12C 0.98
C13 N1 1.463(5)
C13 C15 1.521(5)
C13 C14 1.525(6)
C13 H13 1
C14 H14A 0.98
C14 H14B 0.98
C14 H14C 0.98
C15 H15A 0.98
C15 H15B 0.98
C15 H15C 0.98
C16 N2 1.489(5)
C16 C17 1.511(6)
C16 C18 1.518(6)
C16 H16 1
C17 H17A 0.98
C17 H17B 0.98
C17 H17C 0.98
C18 H18A 0.98
C18 H18B 0.98
C18 H18C 0.98
C19 N2 1.481(5)
C19 C21 1.520(6)
C19 C20 1.525(5)
C19 H19 1
C20 H20A 0.98
C20 H20B 0.98
C20 H20C 0.98
C21 H21A 0.98
C21 H21B 0.98
C21 H21C 0.98
N1 P2 1.680(3)
N2 P2 1.674(3)
P2 S1 2.1931(13)

loop_
_geom_torsion_atom_site_label_1
_geom_torsion_atom_site_label_2
_geom_torsion_atom_site_label_3
_geom_torsion_atom_site_label_4
_geom_torsion
C15 C13 N1 C10 -67.2(4)
C14 C13 N1 C10 59.8(4)
C15 C13 N1 P2 117.0(3)
C14 C13 N1 P2 -116.1(3)
C11 C10 N1 C13 -123.3(4)
C12 C10 N1 C13 111.0(4)
C11 C10 N1 P2 52.9(5)
C12 C10 N1 P2 -72.8(4)
C21 C19 N2 C16 60.2(4)
C20 C19 N2 C16 -66.5(4)
C21 C19 N2 P2 -127.6(3)
C20 C19 N2 P2 105.8(4)
C17 C16 N2 C19 116.2(4)
C18 C16 N2 C19 -117.4(4)
C17 C16 N2 P2 -56.9(4)
C18 C16 N2 P2 69.5(4)
S2 C9 P1 C1 18.2(3)
S1 C9 P1 C1 -160.74(19)
S2 C9 P1 C5 -97.0(3)
S1 C9 P1 C5 84.1(2)
C3 C1 P1 C9 -67.0(4)
C4 C1 P1 C9 168.8(3)
C2 C1 P1 C9 56.1(3)
C3 C1 P1 C5 41.2(4)
C4 C1 P1 C5 -83.0(3)
C2 C1 P1 C5 164.3(3)
C19 N2 P2 N1 75.6(3)
C16 N2 P2 N1 -112.2(3)
C19 N2 P2 S1 -25.3(3)
C16 N2 P2 S1 146.9(2)
C13 N1 P2 N2 -37.6(3)
C10 N1 P2 N2 146.6(3)
C13 N1 P2 S1 65.7(3)
C10 N1 P2 S1 -110.0(3)
S2 C9 S1 P2 16.3(3)
P1 C9 S1 P2 -164.76(13)
